data_1527328
loop_
_publ_author_name
'Edwards, A.J.'
'Jones, G.R.'
'Sills, R.J.C.'

_publ_section_title
;
 Fluride crystal structures. Part XII. Trimeric technetium oxide
 tetrafluoride
;
_journal_name_full
;
Journal of the Chemical Society A: Inorganic, Physical, Theoretical (1966-1971)
;
_journal_page_first 2521
_journal_page_last 2523
_journal_volume 1970
_journal_year 1970
_chemical_formula_sum 'F4 O Tc'
_chemical_name_systematic 'Tc O F4'
_space_group_IT_number 176
_symmetry_space_group_name_Hall '-P 6c'
_symmetry_space_group_name_H-M 'P 63/m'
_cell_angle_alpha 90
_cell_angle_beta 90
_cell_angle_gamma 120
_cell_formula_units_Z 6
_cell_length_a 9
_cell_length_b 9
_cell_length_c 7.92
_cell_volume 555.573
_citation_journal_id_ASTM JCSIAP
_cod_data_source_file Edwards_JCSIAP_1970_1864.cif
_cod_data_source_block F4O1Tc1
_cod_original_cell_volume 555.5726
_cod_original_formula_sum 'F4 O1 Tc1'
_cod_database_code 1527328

loop_
_symmetry_equiv_pos_as_xyz
x,y,z
x-y,x,z+1/2
-y,x-y,z
-x,-y,z+1/2
-x+y,-x,z
y,-x+y,z+1/2
-x,-y,-z
-x+y,-x,-z-1/2
y,-x+y,-z
x,y,-z-1/2
x-y,x,-z
-y,x-y,-z-1/2

loop_
_atom_site_label
_atom_site_type_symbol
_atom_site_fract_x
_atom_site_fract_y
_atom_site_fract_z
_atom_site_occupancy
_atom_site_U_iso_or_equiv
F1 F-1 0.0988 0.2079 0.25 1 0.0
Tc1 Tc+6 0.0768 0.3982 0.25 1 0.0
F2 F-1 0.3646 0.5139 0.25 1 0.0
F3 F-1 0.1224 0.4217 0.0267 1 0.0
O1 O-2 -0.1323 0.3272 0.25 1 0.0
